data_2212028
loop_
_publ_author_name
'Seethalakshmi, T.'
'Manivannan, S.'
'Lynch, Daniel  E.'
'Dhanuskodi, S.'
'Kaliannan, P.'

_publ_section_title
;
 1-Ethyl-4-hydroxy-2,6-dimethylpyridinium bromide dihydrate
;
_journal_coeditor_code BI2126
_journal_issue 2
_journal_name_full 'Acta Crystallographica Section E'
_journal_page_first o599
_journal_page_last o601
_journal_paper_doi 10.1107/S1600536807000232
_journal_volume 63
_journal_year 2007
_chemical_formula_moiety 'C9 H14 N O + Br - , 2H2 O'
_chemical_formula_sum 'C9 H18 Br N O3'
_chemical_formula_weight 268.15
_space_group_IT_number 14
_symmetry_cell_setting monoclinic
_symmetry_space_group_name_Hall '-P 2ybc'
_symmetry_space_group_name_H-M 'P 1 21/c 1'
_atom_sites_solution_hydrogens geom
_atom_sites_solution_primary direct
_atom_sites_solution_secondary difmap
_audit_creation_method SHELXL-97
_cell_angle_alpha 90.00
_cell_angle_beta 109.2980(10)
_cell_angle_gamma 90.00
_cell_formula_units_Z 4
_cell_length_a 10.5747(3)
_cell_length_b 8.03820(10)
_cell_length_c 15.0377(4)
_cell_measurement_reflns_used 2935
_cell_measurement_temperature 120(2)
_cell_measurement_theta_max 27.48
_cell_measurement_theta_min 1.0
_cell_volume 1206.41(5)
_computing_cell_refinement 'DENZO (Otwinowski & Minor, 1997)'
_computing_data_collection 'COLLECT (Nonius, 1998)'
_computing_data_reduction DENZO
_computing_molecular_graphics 'ORTEP-3 for Windows (Farrugia, 1997) and PLATON (Spek, 2003)'
_computing_publication_material 'SHELXL97  and PARST (Nardelli 1995)'
_computing_structure_refinement 'SHELXL97 (Sheldrick, 1997)'
_computing_structure_solution 'SIR92 (Altomare <i>et al.</i>, 1994)'
_diffrn_ambient_temperature 120(2)
_diffrn_measured_fraction_theta_full 0.999
_diffrn_measured_fraction_theta_max 0.999
_diffrn_measurement_device_type 'Nonius KappaCCD'
_diffrn_measurement_method '\f and \w'
_diffrn_radiation_monochromator '10 cm confocal mirrors'
_diffrn_radiation_source 'Bruker Nonius FR591 rotating anode'
_diffrn_radiation_type MoK\a
_diffrn_radiation_wavelength 0.71073
_diffrn_reflns_av_R_equivalents 0.0325
_diffrn_reflns_av_sigmaI/netI 0.0234
_diffrn_reflns_limit_h_max 13
_diffrn_reflns_limit_h_min -13
_diffrn_reflns_limit_k_max 10
_diffrn_reflns_limit_k_min -10
_diffrn_reflns_limit_l_max 19
_diffrn_reflns_limit_l_min -19
_diffrn_reflns_number 15899
_diffrn_reflns_theta_full 27.51
_diffrn_reflns_theta_max 27.51
_diffrn_reflns_theta_min 2.04
_diffrn_standards_number 0
_exptl_absorpt_coefficient_mu 3.392
_exptl_absorpt_correction_T_max 0.666
_exptl_absorpt_correction_T_min 0.176
_exptl_absorpt_correction_type multi-scan
_exptl_absorpt_process_details '(SADABS; Sheldrick, 2003)'
_exptl_crystal_colour colourless
_exptl_crystal_density_diffrn 1.476
_exptl_crystal_density_method 'not measured'
_exptl_crystal_description block
_exptl_crystal_F_000 552
_exptl_crystal_size_max 0.54
_exptl_crystal_size_mid 0.48
_exptl_crystal_size_min 0.12
_refine_diff_density_max 0.301
_refine_diff_density_min -0.518
_refine_ls_extinction_coef 0.0104(6)
_refine_ls_extinction_expression Fc^*^=kFc[1+0.001xFc^2^\l^3^/sin(2\q)]^-1/4^
_refine_ls_extinction_method SHELXL
_refine_ls_goodness_of_fit_ref 1.044
_refine_ls_hydrogen_treatment constr
_refine_ls_matrix_type full
_refine_ls_number_parameters 131
_refine_ls_number_reflns 2768
_refine_ls_number_restraints 0
_refine_ls_restrained_S_all 1.044
_refine_ls_R_factor_all 0.0277
_refine_ls_R_factor_gt 0.0214
_refine_ls_shift/su_max 0.001
_refine_ls_shift/su_mean 0.000
_refine_ls_structure_factor_coef Fsqd
_refine_ls_weighting_details 'calc w=1/[\s^2^(Fo^2^)+(0.0208P)^2^+0.7020P] where P=(Fo^2^+2Fc^2^)/3'
_refine_ls_weighting_scheme calc
_refine_ls_wR_factor_gt 0.0477
_refine_ls_wR_factor_ref 0.0520
_reflns_number_gt 2455
_reflns_number_total 2768
_reflns_threshold_expression I>2\s(I)
_cod_data_source_file bi2126.cif
_cod_data_source_block I
_cod_original_sg_symbol_H-M 'P 21/c'
_cod_database_code 2212028
_cod_database_fobs_code 2212028

loop_
_symmetry_equiv_pos_as_xyz
'x, y, z'
'-x, y+1/2, -z+1/2'
'-x, -y, -z'
'x, -y-1/2, z-1/2'

loop_
_atom_site_type_symbol
_atom_site_label
_atom_site_fract_x
_atom_site_fract_y
_atom_site_fract_z
_atom_site_U_iso_or_equiv
_atom_site_adp_type
_atom_site_calc_flag
_atom_site_refinement_flags
_atom_site_occupancy
O O1 0.53552(11) 0.11597(15) -0.12166(8) 0.0210(3) Uani d . 1
H H1 0.6082 0.1578 -0.1037 0.025 Uiso d R 1
N N1 0.30377(13) 0.25353(16) 0.03692(9) 0.0151(3) Uani d . 1
C C2 0.25160(15) 0.15705(19) -0.04183(11) 0.0164(3) Uani d . 1
C C3 0.33045(16) 0.11197(19) -0.09427(11) 0.0167(3) Uani d . 1
H H3 0.2949 0.0458 -0.1474 0.020 Uiso calc R 1
C C4 0.46300(16) 0.16421(19) -0.06866(11) 0.0159(3) Uani d . 1
C C5 0.51367(15) 0.26305(19) 0.01139(11) 0.0162(3) Uani d . 1
H H5 0.6019 0.2999 0.0295 0.019 Uiso calc R 1
C C6 0.43404(15) 0.30649(19) 0.06379(11) 0.0162(3) Uani d . 1
C C7 0.49030(18) 0.4105(2) 0.15046(13) 0.0242(4) Uani d . 1
H H7A 0.5830 0.4336 0.1602 0.036 Uiso calc R 1
H H7B 0.4825 0.3515 0.2039 0.036 Uiso calc R 1
H H7C 0.4415 0.5132 0.1428 0.036 Uiso calc R 1
C C8 0.21871(17) 0.2994(2) 0.09484(12) 0.0203(3) Uani d . 1
H H8A 0.1264 0.3101 0.0541 0.024 Uiso calc R 1
H H8B 0.2474 0.4065 0.1243 0.024 Uiso calc R 1
C C9 0.22680(19) 0.1707(2) 0.17072(13) 0.0252(4) Uani d . 1
H H9A 0.2006 0.0639 0.1419 0.038 Uiso calc R 1
H H9B 0.1678 0.2021 0.2046 0.038 Uiso calc R 1
H H9C 0.3171 0.1648 0.2135 0.038 Uiso calc R 1
C C10 0.10880(16) 0.1013(2) -0.07030(13) 0.0241(4) Uani d . 1
H H1A 0.0942 0.0425 -0.0190 0.036 Uiso calc R 1
H H1B 0.0897 0.0292 -0.1240 0.036 Uiso calc R 1
H H1C 0.0509 0.1966 -0.0861 0.036 Uiso calc R 1
O O1W 0.22566(12) 0.76473(15) 0.07413(9) 0.0252(3) Uani d . 1
H H11 0.2091 0.7218 0.1186 0.030 Uiso d R 1
H H12 0.1964 0.7154 0.0286 0.030 Uiso d R 1
O O2W 0.15723(11) 0.63640(15) 0.21883(8) 0.0221(3) Uani d . 1
H H21 0.1498 0.7078 0.2552 0.027 Uiso d R 1
H H22 0.0903 0.5849 0.2026 0.027 Uiso d R 1
Br Br1 0.123005(16) 0.92168(2) 0.370123(12) 0.02309(7) Uani d . 1

loop_
_atom_site_aniso_label
_atom_site_aniso_U_11
_atom_site_aniso_U_22
_atom_site_aniso_U_33
_atom_site_aniso_U_12
_atom_site_aniso_U_13
_atom_site_aniso_U_23
O1 0.0193(6) 0.0291(6) 0.0176(6) -0.0035(5) 0.0102(5) -0.0053(5)
N1 0.0185(6) 0.0149(6) 0.0138(7) 0.0036(5) 0.0079(5) 0.0023(5)
C2 0.0168(7) 0.0171(7) 0.0136(8) 0.0022(6) 0.0029(6) 0.0045(6)
C3 0.0193(8) 0.0177(7) 0.0121(8) -0.0003(6) 0.0038(6) 0.0002(6)
C4 0.0189(8) 0.0164(7) 0.0137(8) 0.0025(6) 0.0072(6) 0.0024(6)
C5 0.0164(7) 0.0182(8) 0.0141(8) -0.0018(6) 0.0051(6) 0.0009(6)
C6 0.0191(8) 0.0141(7) 0.0149(8) 0.0008(6) 0.0048(6) 0.0021(6)
C7 0.0297(9) 0.0252(9) 0.0193(9) -0.0042(7) 0.0100(7) -0.0056(7)
C8 0.0238(8) 0.0200(8) 0.0225(9) 0.0047(7) 0.0148(7) 0.0013(7)
C9 0.0330(10) 0.0243(9) 0.0243(10) 0.0016(7) 0.0177(8) 0.0025(7)
C10 0.0166(8) 0.0306(9) 0.0245(10) -0.0001(7) 0.0060(7) 0.0021(7)
O1W 0.0263(6) 0.0302(6) 0.0224(7) -0.0068(5) 0.0125(5) -0.0044(5)
O2W 0.0223(6) 0.0229(6) 0.0212(6) -0.0018(5) 0.0071(5) -0.0026(5)
Br1 0.02279(10) 0.02429(11) 0.02064(11) 0.00401(7) 0.00508(7) -0.00067(7)

loop_
_atom_type_symbol
_atom_type_description
_atom_type_scat_dispersion_real
_atom_type_scat_dispersion_imag
_atom_type_scat_source
C C 0.0033 0.0016 'International Tables Vol C Tables 4.2.6.8 and 6.1.1.4'
H H 0.0000 0.0000 'International Tables Vol C Tables 4.2.6.8 and 6.1.1.4'
N N 0.0061 0.0033 'International Tables Vol C Tables 4.2.6.8 and 6.1.1.4'
O O 0.0106 0.0060 'International Tables Vol C Tables 4.2.6.8 and 6.1.1.4'
Br Br -0.2901 2.4595 'International Tables Vol C Tables 4.2.6.8 and 6.1.1.4'

loop_
_geom_angle_atom_site_label_1
_geom_angle_atom_site_label_2
_geom_angle_atom_site_label_3
_geom_angle
C4 O1 H1 110.7
C6 N1 C2 120.65(13)
C6 N1 C8 119.56(13)
C2 N1 C8 119.79(13)
N1 C2 C3 119.91(14)
N1 C2 C10 119.81(14)
C3 C2 C10 120.28(15)
C2 C3 C4 120.64(15)
C2 C3 H3 119.7
C4 C3 H3 119.7
O1 C4 C3 118.23(14)
O1 C4 C5 123.32(14)
C3 C4 C5 118.44(14)
C6 C5 C4 120.43(14)
C6 C5 H5 119.8
C4 C5 H5 119.8
N1 C6 C5 119.93(14)
N1 C6 C7 120.17(14)
C5 C6 C7 119.90(14)
C6 C7 H7A 109.5
C6 C7 H7B 109.5
H7A C7 H7B 109.5
C6 C7 H7C 109.5
H7A C7 H7C 109.5
H7B C7 H7C 109.5
N1 C8 C9 112.01(13)
N1 C8 H8A 109.2
C9 C8 H8A 109.2
N1 C8 H8B 109.2
C9 C8 H8B 109.2
H8A C8 H8B 107.9
C8 C9 H9A 109.5
C8 C9 H9B 109.5
H9A C9 H9B 109.5
C8 C9 H9C 109.5
H9A C9 H9C 109.5
H9B C9 H9C 109.5
C2 C10 H1A 109.5
C2 C10 H1B 109.5
H1A C10 H1B 109.5
C2 C10 H1C 109.5
H1A C10 H1C 109.5
H1B C10 H1C 109.5
H11 O1W H12 112.4
H21 O2W H22 107.6

loop_
_geom_bond_atom_site_label_1
_geom_bond_atom_site_label_2
_geom_bond_distance
O1 C4 1.3332(18)
O1 H1 0.800
N1 C6 1.369(2)
N1 C2 1.370(2)
N1 C8 1.4905(19)
C2 C3 1.372(2)
C2 C10 1.496(2)
C3 C4 1.390(2)
C3 H3 0.930
C4 C5 1.393(2)
C5 C6 1.375(2)
C5 H5 0.930
C6 C7 1.496(2)
C7 H7A 0.960
C7 H7B 0.960
C7 H7C 0.960
C8 C9 1.522(2)
C8 H8A 0.970
C8 H8B 0.970
C9 H9A 0.960
C9 H9B 0.960
C9 H9C 0.960
C10 H1A 0.960
C10 H1B 0.960
C10 H1C 0.960
O1W H11 0.821
O1W H12 0.763
O2W H21 0.815
O2W H22 0.786

loop_
_geom_hbond_atom_site_label_D
_geom_hbond_atom_site_label_H
_geom_hbond_atom_site_label_A
_geom_hbond_site_symmetry_A
_geom_hbond_distance_DH
_geom_hbond_distance_HA
_geom_hbond_distance_DA
_geom_hbond_angle_DHA
O1 H1 O1W 3_665 0.80 1.78 2.5720(16) 173.0
O1W H11 O2W 1 0.82 1.90 2.7135(16) 174.7
O1W H12 Br1 4_575 0.76 2.50 3.2610(12) 171.6
O2W H21 Br1 1 0.81 2.52 3.3332(12) 178.1
O2W H22 Br1 2_545 0.79 2.52 3.3061(12) 172.9

loop_
_geom_torsion_atom_site_label_1
_geom_torsion_atom_site_label_2
_geom_torsion_atom_site_label_3
_geom_torsion_atom_site_label_4
_geom_torsion
C6 N1 C2 C3 0.3(2)
C8 N1 C2 C3 -178.74(14)
C6 N1 C2 C10 -179.64(14)
C8 N1 C2 C10 1.3(2)
N1 C2 C3 C4 -0.4(2)
C10 C2 C3 C4 179.54(15)
C2 C3 C4 O1 179.55(14)
C2 C3 C4 C5 0.1(2)
O1 C4 C5 C6 -179.05(14)
C3 C4 C5 C6 0.4(2)
C2 N1 C6 C5 0.1(2)
C8 N1 C6 C5 179.21(14)
C2 N1 C6 C7 -179.43(14)
C8 N1 C6 C7 -0.4(2)
C4 C5 C6 N1 -0.5(2)
C4 C5 C6 C7 179.06(15)
C6 N1 C8 C9 -90.24(18)
C2 N1 C8 C9 88.85(18)

loop_
_cod_related_entry_id
_cod_related_entry_database
_cod_related_entry_code
1 ChemSpider 21125555
